data_4119699
loop_
_publ_author_name
'Xiao-Li Pei'
'Yang Yang'
'Zhen Lei'
'Quan-Ming Wang'

_publ_section_title
;
 Geminal Tetraauration of Acetonitrile: Hemilabile-Phosphine-Stabilized
 Au8Ag4 Cluster Compounds
;
_journal_name_full 'Journal of the American Chemical Society'
_journal_page_first 6435
_journal_page_last 6437
_journal_paper_doi 10.1021/ja402352c
_journal_volume 135
_journal_year 2013
_chemical_formula_sum 'C156 H145 Ag4 Au8 B6 F24 N14 O4 P8'
_chemical_formula_weight 5055.69
_chemical_name_systematic
; 
 ? 
;
_space_group_IT_number 14
_symmetry_cell_setting monoclinic
_symmetry_space_group_name_Hall '-P 2yn'
_symmetry_space_group_name_H-M 'P 1 21/n 1'
_atom_sites_solution_hydrogens geom
_atom_sites_solution_primary direct
_atom_sites_solution_secondary difmap
_audit_creation_method SHELXL-97
_cell_angle_alpha 90.00
_cell_angle_beta 90.373(3)
_cell_angle_gamma 90.00
_cell_formula_units_Z 2
_cell_length_a 15.7499(5)
_cell_length_b 17.0792(4)
_cell_length_c 31.1378(11)
_cell_measurement_temperature 173(2)
_cell_volume 8375.8(4)
_computing_structure_refinement 'SHELXL-97 (Sheldrick, 1997)'
_computing_structure_solution 'SHELXS-97 (Sheldrick, 1990)'
_diffrn_ambient_temperature 173(2)
_diffrn_measured_fraction_theta_full 0.931
_diffrn_measured_fraction_theta_max 0.784
_diffrn_radiation_monochromator graphite
_diffrn_radiation_source 'Enhance (Mo) x-ray Source'
_diffrn_radiation_type MoK\a
_diffrn_radiation_wavelength 0.71073
_diffrn_reflns_av_R_equivalents 0.0626
_diffrn_reflns_av_sigmaI/netI 0.1208
_diffrn_reflns_limit_h_max 21
_diffrn_reflns_limit_h_min -12
_diffrn_reflns_limit_k_max 22
_diffrn_reflns_limit_k_min -12
_diffrn_reflns_limit_l_max 39
_diffrn_reflns_limit_l_min -41
_diffrn_reflns_number 32575
_diffrn_reflns_theta_full 25.00
_diffrn_reflns_theta_max 29.15
_diffrn_reflns_theta_min 2.79
_exptl_absorpt_coefficient_mu 7.591
_exptl_absorpt_correction_T_max 0.4628
_exptl_absorpt_correction_T_min 0.2860
_exptl_absorpt_correction_type multi-scan
_exptl_absorpt_process_details
; 
CrysAlisPro, Oxford Diffraction Ltd., 
Version 1.171.34.44 (release 25-10-2010 CrysAlis171 .NET) 
(compiled Oct 25 2010,18:11:34) 
empirical absorption correction using spherical harmonics, 
 implemented in SCALE3 ABSPACK scaling algorithm. 
;
_exptl_crystal_colour yellow
_exptl_crystal_density_diffrn 2.005
_exptl_crystal_description block
_exptl_crystal_F_000 4794
_exptl_crystal_size_max 0.22
_exptl_crystal_size_mid 0.16
_exptl_crystal_size_min 0.12
_refine_diff_density_max 3.758
_refine_diff_density_min -2.369
_refine_diff_density_rms 0.286
_refine_ls_extinction_method none
_refine_ls_goodness_of_fit_ref 1.105
_refine_ls_hydrogen_treatment constr
_refine_ls_matrix_type full
_refine_ls_number_parameters 1003
_refine_ls_number_reflns 17702
_refine_ls_number_restraints 51
_refine_ls_restrained_S_all 1.103
_refine_ls_R_factor_all 0.1328
_refine_ls_R_factor_gt 0.0893
_refine_ls_shift/su_max 0.003
_refine_ls_shift/su_mean 0.000
_refine_ls_structure_factor_coef Fsqd
_refine_ls_weighting_details 'calc w=1/[\s^2^(Fo^2^)+(0.0272P)^2^+221.0661P] where P=(Fo^2^+2Fc^2^)/3'
_refine_ls_weighting_scheme calc
_refine_ls_wR_factor_gt 0.1495
_refine_ls_wR_factor_ref 0.1700
_reflns_number_gt 12154
_reflns_number_total 17702
_reflns_threshold_expression >2sigma(I)
_cod_data_source_file ja402352c_si_002_2.cif
_cod_data_source_block 3
_cod_database_code 4119699

loop_
_symmetry_equiv_pos_as_xyz
'x, y, z'
'-x+1/2, y+1/2, -z+1/2'
'-x, -y, -z'
'x-1/2, -y-1/2, z-1/2'

loop_
_atom_site_label
_atom_site_type_symbol
_atom_site_fract_x
_atom_site_fract_y
_atom_site_fract_z
_atom_site_U_iso_or_equiv
_atom_site_adp_type
_atom_site_occupancy
_atom_site_symmetry_multiplicity
_atom_site_calc_flag
_atom_site_refinement_flags
Au1 Au 0.38157(4) 0.77881(3) 0.06278(2) 0.02288(15) Uani 1 1 d .
Au2 Au 0.50069(4) 0.84465(3) 0.12142(2) 0.02337(15) Uani 1 1 d .
Au3 Au 0.42218(4) 0.98897(3) 0.10658(2) 0.02295(15) Uani 1 1 d .
Au4 Au 0.32078(4) 0.92575(3) 0.03962(2) 0.02515(15) Uani 1 1 d .
Ag1 Ag 0.35365(8) 1.09566(6) 0.04410(4) 0.0259(3) Uani 1 1 d .
Ag2 Ag 0.52924(8) 0.69073(7) 0.08756(5) 0.0346(3) Uani 1 1 d .
P1 P 0.3141(3) 0.6618(2) 0.05759(14) 0.0264(10) Uani 1 1 d .
P2 P 0.5544(3) 0.7854(2) 0.18066(14) 0.0253(9) Uani 1 1 d .
P3 P 0.3935(3) 1.0879(2) 0.15366(14) 0.0241(9) Uani 1 1 d .
P4 P 0.1873(3) 0.9628(2) 0.02055(15) 0.0308(11) Uani 1 1 d .
N13 N 0.4378(9) 0.5929(7) 0.1048(4) 0.027(3) Uani 1 1 d .
N23 N 0.6471(8) 0.6887(7) 0.1321(5) 0.025(3) Uani 1 1 d .
N33 N 0.2882(9) 1.1569(7) 0.0971(4) 0.029(3) Uani 1 1 d .
N43 N 0.2386(9) 1.1022(7) -0.0081(4) 0.032(4) Uani 1 1 d .
N1 N 0.5474(9) 0.9044(8) 0.0034(5) 0.038(4) Uani 1 1 d .
N2 N 0.5670(15) 0.6884(11) 0.0189(7) 0.076(6) Uani 1 1 d .
C1 C 0.4419(9) 0.8920(7) 0.0647(5) 0.019(2) Uani 1 1 d U
C2 C 0.5020(9) 0.9011(7) 0.0311(5) 0.020(2) Uani 1 1 d U
C3 C 0.5522(14) 0.6941(11) -0.0177(8) 0.051(6) Uani 1 1 d .
C4 C 0.556(3) 0.690(2) -0.0626(10) 0.18(2) Uani 1 1 d .
H4A H 0.5061 0.7149 -0.0746 0.267 Uiso 1 1 calc R
H4B H 0.5572 0.6363 -0.0714 0.267 Uiso 1 1 calc R
H4C H 0.6055 0.7165 -0.0725 0.267 Uiso 1 1 calc R
C111 C 0.2038(13) 0.6674(8) 0.0699(6) 0.042(5) Uani 1 1 d .
C112 C 0.1765(12) 0.7162(9) 0.1033(6) 0.038(5) Uani 1 1 d .
H11E H 0.2164 0.7471 0.1175 0.046 Uiso 1 1 calc R
C113 C 0.0947(14) 0.7200(12) 0.1156(7) 0.052(5) Uani 1 1 d .
H11D H 0.0795 0.7534 0.1379 0.062 Uiso 1 1 calc R
C114 C 0.0343(12) 0.6760(14) 0.0960(8) 0.058(6) Uani 1 1 d .
H11C H -0.0215 0.6779 0.1056 0.069 Uiso 1 1 calc R
C115 C 0.0549(12) 0.6295(13) 0.0628(9) 0.062(7) Uani 1 1 d .
H11B H 0.0126 0.6016 0.0485 0.075 Uiso 1 1 calc R
C116 C 0.1416(11) 0.6226(10) 0.0491(6) 0.038(4) Uani 1 1 d .
H11A H 0.1561 0.5889 0.0268 0.046 Uiso 1 1 calc R
C121 C 0.3232(11) 0.6226(8) 0.0047(5) 0.030(4) Uani 1 1 d .
C122 C 0.2873(15) 0.6647(12) -0.0286(7) 0.058(6) Uani 1 1 d .
H12C H 0.2583 0.7110 -0.0230 0.070 Uiso 1 1 calc R
C123 C 0.2946(19) 0.6374(15) -0.0711(8) 0.090(10) Uani 1 1 d .
H12B H 0.2705 0.6659 -0.0935 0.109 Uiso 1 1 calc R
C124 C 0.3352(14) 0.5717(13) -0.0792(7) 0.055(6) Uani 1 1 d .
H12E H 0.3385 0.5538 -0.1073 0.066 Uiso 1 1 calc R
C125 C 0.3718(17) 0.5304(13) -0.0475(8) 0.072(8) Uani 1 1 d .
H12D H 0.4022 0.4852 -0.0539 0.086 Uiso 1 1 calc R
C126 C 0.3643(15) 0.5548(10) -0.0057(7) 0.057(6) Uani 1 1 d .
H12A H 0.3878 0.5244 0.0161 0.069 Uiso 1 1 calc R
C131 C 0.3554(10) 0.5866(8) 0.0926(5) 0.023(3) Uani 1 1 d .
C132 C 0.3074(10) 0.5214(8) 0.1038(6) 0.030(4) Uani 1 1 d .
H13C H 0.2519 0.5169 0.0938 0.036 Uiso 1 1 calc R
C133 C 0.3415(12) 0.4628(9) 0.1300(6) 0.035(4) Uani 1 1 d .
C134 C 0.4254(11) 0.4725(9) 0.1427(6) 0.038(5) Uani 1 1 d .
H13B H 0.4523 0.4344 0.1593 0.045 Uiso 1 1 calc R
C135 C 0.4674(11) 0.5373(9) 0.1311(6) 0.037(5) Uani 1 1 d .
H13A H 0.5218 0.5441 0.1423 0.045 Uiso 1 1 calc R
C136 C 0.2886(14) 0.3927(10) 0.1431(8) 0.061(7) Uani 1 1 d .
H13D H 0.3220 0.3587 0.1610 0.091 Uiso 1 1 calc R
H13E H 0.2704 0.3648 0.1179 0.091 Uiso 1 1 calc R
H13F H 0.2398 0.4103 0.1587 0.091 Uiso 1 1 calc R
C211 C 0.5816(10) 0.8484(9) 0.2243(6) 0.034(4) Uani 1 1 d .
C212 C 0.6059(19) 0.9243(11) 0.2161(10) 0.095(11) Uani 1 1 d .
H21E H 0.6013 0.9427 0.1880 0.114 Uiso 1 1 calc R
C213 C 0.6364(19) 0.9742(14) 0.2468(11) 0.092(10) Uani 1 1 d .
H21D H 0.6538 1.0245 0.2396 0.111 Uiso 1 1 calc R
C214 C 0.6410(17) 0.9488(16) 0.2884(10) 0.084(9) Uani 1 1 d .
H21C H 0.6614 0.9816 0.3100 0.101 Uiso 1 1 calc R
C215 C 0.6145(14) 0.8735(15) 0.2978(8) 0.065(7) Uani 1 1 d .
H21B H 0.6139 0.8569 0.3262 0.078 Uiso 1 1 calc R
C216 C 0.5892(11) 0.8229(12) 0.2661(6) 0.044(5) Uani 1 1 d .
H21A H 0.5770 0.7711 0.2728 0.052 Uiso 1 1 calc R
C221 C 0.4795(12) 0.7135(9) 0.1999(5) 0.031(4) Uani 1 1 d .
C222 C 0.5067(12) 0.6457(9) 0.2209(5) 0.034(4) Uani 1 1 d .
H22A H 0.5640 0.6368 0.2264 0.041 Uiso 1 1 calc R
C223 C 0.4453(13) 0.5920(10) 0.2334(6) 0.040(5) Uani 1 1 d .
H22B H 0.4629 0.5469 0.2476 0.048 Uiso 1 1 calc R
C224 C 0.3605(13) 0.6020(10) 0.2259(6) 0.041(5) Uani 1 1 d .
H22C H 0.3218 0.5638 0.2342 0.049 Uiso 1 1 calc R
C225 C 0.3328(13) 0.6698(11) 0.2056(6) 0.045(5) Uani 1 1 d .
H22D H 0.2751 0.6784 0.2012 0.054 Uiso 1 1 calc R
C226 C 0.3916(11) 0.7246(10) 0.1920(5) 0.035(4) Uani 1 1 d .
H22E H 0.3732 0.7691 0.1774 0.042 Uiso 1 1 calc R
C231 C 0.6503(10) 0.7304(8) 0.1693(6) 0.027(4) Uani 1 1 d .
C232 C 0.7230(11) 0.7296(9) 0.1940(5) 0.032(4) Uani 1 1 d .
H23C H 0.7253 0.7596 0.2189 0.039 Uiso 1 1 calc R
C233 C 0.7918(12) 0.6856(10) 0.1827(7) 0.041(5) Uani 1 1 d .
C234 C 0.7864(11) 0.6439(9) 0.1458(7) 0.037(4) Uani 1 1 d .
H23B H 0.8317 0.6123 0.1378 0.044 Uiso 1 1 calc R
C235 C 0.7181(13) 0.6472(9) 0.1209(6) 0.045(5) Uani 1 1 d .
H23A H 0.7182 0.6203 0.0949 0.054 Uiso 1 1 calc R
C236 C 0.8730(12) 0.6860(11) 0.2100(7) 0.054(6) Uani 1 1 d .
H23D H 0.9143 0.6520 0.1972 0.081 Uiso 1 1 calc R
H23E H 0.8603 0.6678 0.2385 0.081 Uiso 1 1 calc R
H23F H 0.8952 0.7382 0.2115 0.081 Uiso 1 1 calc R
C311 C 0.4739(13) 1.1609(12) 0.1569(10) 0.072(4) Uani 1 1 d U
C312 C 0.5576(13) 1.1446(12) 0.1438(9) 0.073(4) Uani 1 1 d U
H31A H 0.5678 1.0971 0.1302 0.087 Uiso 1 1 calc R
C313 C 0.6245(13) 1.1941(12) 0.1498(9) 0.073(4) Uani 1 1 d U
H31B H 0.6794 1.1781 0.1434 0.087 Uiso 1 1 calc R
C314 C 0.6099(19) 1.2661(12) 0.1650(9) 0.083(10) Uani 1 1 d .
H31C H 0.6541 1.3021 0.1665 0.100 Uiso 1 1 calc R
C315 C 0.5313(15) 1.2869(11) 0.1782(8) 0.062(7) Uani 1 1 d .
H31D H 0.5221 1.3363 0.1898 0.074 Uiso 1 1 calc R
C316 C 0.4636(13) 1.2336(10) 0.1744(7) 0.048(5) Uani 1 1 d .
H31E H 0.4102 1.2483 0.1841 0.058 Uiso 1 1 calc R
C321 C 0.3813(11) 1.0539(8) 0.2082(5) 0.029(4) Uani 1 1 d .
C322 C 0.4073(14) 1.0940(10) 0.2435(7) 0.052(6) Uani 1 1 d .
H32E H 0.4321 1.1431 0.2403 0.062 Uiso 1 1 calc R
C323 C 0.3977(15) 1.0636(14) 0.2835(7) 0.067(7) Uani 1 1 d .
H32D H 0.4132 1.0930 0.3075 0.080 Uiso 1 1 calc R
C324 C 0.3657(17) 0.9913(14) 0.2886(7) 0.076(8) Uani 1 1 d .
H32C H 0.3644 0.9690 0.3159 0.091 Uiso 1 1 calc R
C325 C 0.3355(14) 0.9507(11) 0.2548(8) 0.059(6) Uani 1 1 d .
H32B H 0.3090 0.9026 0.2588 0.070 Uiso 1 1 calc R
C326 C 0.3443(12) 0.9806(10) 0.2148(7) 0.043(5) Uani 1 1 d .
H32A H 0.3252 0.9518 0.1913 0.052 Uiso 1 1 calc R
C331 C 0.2994(11) 1.1449(8) 0.1405(6) 0.028(4) Uani 1 1 d .
C332 C 0.2432(9) 1.1758(7) 0.1705(5) 0.023(3) Uani 1 1 d .
H33A H 0.2514 1.1653 0.1996 0.027 Uiso 1 1 calc R
C333 C 0.1757(11) 1.2215(8) 0.1577(6) 0.030(4) Uani 1 1 d .
C334 C 0.1681(10) 1.2357(9) 0.1143(6) 0.032(4) Uani 1 1 d .
H33B H 0.1253 1.2686 0.1043 0.038 Uiso 1 1 calc R
C335 C 0.2227(10) 1.2021(9) 0.0857(6) 0.031(4) Uani 1 1 d .
H33C H 0.2136 1.2113 0.0566 0.037 Uiso 1 1 calc R
C336 C 0.1176(11) 1.2550(9) 0.1900(6) 0.038(5) Uani 1 1 d .
H33D H 0.0743 1.2851 0.1758 0.058 Uiso 1 1 calc R
H33E H 0.1490 1.2882 0.2092 0.058 Uiso 1 1 calc R
H33F H 0.0917 1.2134 0.2060 0.058 Uiso 1 1 calc R
C411 C 0.1370(10) 0.9955(9) 0.0681(5) 0.029(4) Uani 1 1 d .
C412 C 0.1601(11) 0.9637(9) 0.1075(6) 0.037(5) Uani 1 1 d .
H41E H 0.2001 0.9237 0.1084 0.045 Uiso 1 1 calc R
C413 C 0.1266(12) 0.9890(11) 0.1437(7) 0.043(5) Uani 1 1 d .
H41D H 0.1465 0.9690 0.1696 0.051 Uiso 1 1 calc R
C414 C 0.0629(12) 1.0445(10) 0.1438(6) 0.038(4) Uani 1 1 d .
H41C H 0.0374 1.0595 0.1694 0.046 Uiso 1 1 calc R
C415 C 0.0382(12) 1.0766(9) 0.1057(6) 0.037(4) Uani 1 1 d .
H41B H -0.0041 1.1147 0.1055 0.045 Uiso 1 1 calc R
C416 C 0.0737(11) 1.0545(9) 0.0677(6) 0.037(5) Uani 1 1 d .
H41A H 0.0568 1.0778 0.0421 0.045 Uiso 1 1 calc R
C421 C 0.1246(11) 0.8835(9) -0.0024(6) 0.035(3) Uani 1 1 d U
C422 C 0.0563(11) 0.8554(9) 0.0195(6) 0.035(3) Uani 1 1 d U
H42A H 0.0400 0.8788 0.0451 0.042 Uiso 1 1 calc R
C423 C 0.0117(11) 0.7925(9) 0.0036(6) 0.035(3) Uani 1 1 d U
H42B H -0.0345 0.7730 0.0187 0.043 Uiso 1 1 calc R
C424 C 0.0344(14) 0.7586(10) -0.0339(7) 0.050(6) Uani 1 1 d .
H42C H 0.0029 0.7171 -0.0449 0.060 Uiso 1 1 calc R
C425 C 0.1018(16) 0.7848(10) -0.0549(7) 0.060(7) Uani 1 1 d .
H42D H 0.1175 0.7602 -0.0803 0.072 Uiso 1 1 calc R
C426 C 0.1501(11) 0.8487(10) -0.0399(6) 0.038(5) Uani 1 1 d .
H42E H 0.1972 0.8667 -0.0548 0.046 Uiso 1 1 calc R
C431 C 0.1823(10) 1.0453(9) -0.0182(5) 0.030(4) Uani 1 1 d .
C432 C 0.1348(11) 1.0443(9) -0.0544(6) 0.036(4) Uani 1 1 d .
H43A H 0.0983 1.0028 -0.0602 0.043 Uiso 1 1 calc R
C433 C 0.1417(14) 1.1077(10) -0.0830(6) 0.049(3) Uani 1 1 d U
C434 C 0.1920(13) 1.1666(10) -0.0711(6) 0.049(3) Uani 1 1 d U
H43B H 0.1940 1.2111 -0.0883 0.058 Uiso 1 1 calc R
C435 C 0.2407(12) 1.1640(10) -0.0347(7) 0.047(6) Uani 1 1 d .
H43C H 0.2760 1.2059 -0.0282 0.057 Uiso 1 1 calc R
C436 C 0.0893(13) 1.1104(10) -0.1238(6) 0.049(3) Uani 1 1 d U
H43D H 0.1023 1.1573 -0.1394 0.074 Uiso 1 1 calc R
H43E H 0.0301 1.1099 -0.1167 0.074 Uiso 1 1 calc R
H43F H 0.1023 1.0656 -0.1411 0.074 Uiso 1 1 calc R
B1 B 0.663(3) 0.636(4) 0.3247(14) 0.119(19) Uani 1 1 d .
B2 B 0.1385(15) 0.8297(12) 0.2292(9) 0.044(6) Uani 1 1 d .
B3 B 0.8152(19) 0.6161(14) -0.0069(12) 0.063(8) Uani 1 1 d .
F11 F 0.6878(17) 0.5823(14) 0.3518(8) 0.189(13) Uani 1 1 d .
F12 F 0.7099(16) 0.6413(12) 0.2887(7) 0.150(8) Uani 1 1 d .
F13 F 0.5826(17) 0.638(3) 0.3160(10) 0.33(3) Uani 1 1 d .
F14 F 0.6775(15) 0.7033(17) 0.3469(9) 0.178(10) Uani 1 1 d .
F21 F 0.0675(9) 0.7872(9) 0.2174(5) 0.088(5) Uani 1 1 d .
F22 F 0.1824(10) 0.7907(7) 0.2607(5) 0.083(5) Uani 1 1 d .
F23 F 0.1936(9) 0.8357(7) 0.1937(4) 0.067(4) Uani 1 1 d .
F24 F 0.1155(10) 0.9005(7) 0.2433(5) 0.085(5) Uani 1 1 d .
F31 F 0.8450(19) 0.5552(14) -0.0131(13) 0.27(2) Uani 1 1 d .
F32 F 0.811(3) 0.625(3) 0.0329(11) 0.32(2) Uani 1 1 d .
F33 F 0.7397(12) 0.6221(15) -0.0264(10) 0.192(12) Uani 1 1 d .
F34 F 0.8569(12) 0.6734(13) -0.0173(10) 0.184(13) Uani 1 1 d .
N1S N 0.6393(13) 0.4840(12) 0.1876(7) 0.067(6) Uani 1 1 d .
C5 C 0.6366(17) 0.4634(14) 0.2217(10) 0.071(7) Uani 1 1 d .
C6 C 0.632(2) 0.432(2) 0.2656(12) 0.139(15) Uani 1 1 d .
O1W O 0.837(3) 0.502(2) 0.3991(15) 0.267(19) Uiso 1 1 d .
O2W O 0.886(3) 0.506(2) 0.0884(15) 0.128(14) Uiso 0.55 1 d P
O2W' O 0.952(3) 0.444(3) 0.0838(16) 0.107(15) Uiso 0.45 1 d P

loop_
_atom_site_aniso_label
_atom_site_aniso_U_11
_atom_site_aniso_U_22
_atom_site_aniso_U_33
_atom_site_aniso_U_23
_atom_site_aniso_U_13
_atom_site_aniso_U_12
Au1 0.0269(3) 0.0127(2) 0.0290(3) 0.0000(2) -0.0018(3) -0.0046(2)
Au2 0.0255(3) 0.0139(2) 0.0306(4) -0.0007(2) -0.0027(3) -0.0007(2)
Au3 0.0253(3) 0.0145(2) 0.0290(4) -0.0031(2) -0.0030(3) 0.0018(2)
Au4 0.0289(3) 0.0173(3) 0.0292(4) 0.0031(2) -0.0064(3) -0.0040(2)
Ag1 0.0279(7) 0.0242(5) 0.0254(7) -0.0004(5) 0.0022(5) -0.0012(5)
Ag2 0.0292(7) 0.0249(6) 0.0496(9) -0.0080(6) -0.0036(6) -0.0001(5)
P1 0.037(3) 0.0119(17) 0.030(2) -0.0036(16) -0.003(2) -0.0082(17)
P2 0.022(2) 0.0229(19) 0.031(2) -0.0011(17) -0.0030(19) 0.0004(17)
P3 0.030(2) 0.0151(17) 0.027(2) -0.0015(16) -0.0040(19) 0.0016(16)
P4 0.034(3) 0.024(2) 0.034(3) 0.0076(18) -0.014(2) -0.0083(18)
N13 0.042(9) 0.015(6) 0.025(8) 0.000(5) 0.003(7) 0.001(6)
N23 0.015(7) 0.018(6) 0.043(9) 0.002(6) 0.005(6) 0.005(5)
N33 0.043(9) 0.022(6) 0.023(8) -0.009(6) 0.003(6) 0.006(6)
N43 0.038(9) 0.024(6) 0.033(9) 0.024(6) -0.018(7) -0.018(6)
N1 0.032(9) 0.032(7) 0.048(11) -0.005(7) 0.021(8) 0.004(6)
N2 0.113(19) 0.066(13) 0.051(14) -0.006(11) 0.016(13) -0.021(12)
C1 0.014(6) 0.013(4) 0.032(7) -0.008(4) -0.003(5) -0.003(4)
C2 0.014(6) 0.013(4) 0.032(7) -0.008(4) -0.003(5) -0.003(4)
C3 0.073(16) 0.037(10) 0.044(14) 0.005(9) 0.024(12) -0.011(10)
C4 0.36(6) 0.14(3) 0.04(2) 0.006(19) 0.01(3) -0.10(4)
C111 0.068(14) 0.007(7) 0.052(13) 0.004(7) -0.026(11) -0.004(8)
C112 0.047(12) 0.028(8) 0.040(12) -0.009(8) -0.007(9) 0.007(8)
C113 0.068(16) 0.051(12) 0.036(12) 0.012(10) 0.006(11) 0.012(11)
C114 0.020(10) 0.092(17) 0.061(16) 0.008(14) 0.007(10) -0.008(11)
C115 0.024(11) 0.072(15) 0.09(2) 0.028(14) -0.029(12) -0.030(11)
C116 0.029(10) 0.035(9) 0.050(13) 0.007(8) -0.001(9) -0.006(8)
C121 0.043(11) 0.017(7) 0.028(10) 0.001(6) -0.005(8) -0.009(7)
C122 0.084(18) 0.051(12) 0.039(13) -0.006(10) -0.006(12) 0.014(12)
C123 0.14(3) 0.085(18) 0.051(17) 0.015(14) -0.035(17) 0.041(18)
C124 0.069(16) 0.065(14) 0.030(12) -0.017(11) 0.013(11) -0.002(12)
C125 0.11(2) 0.044(12) 0.058(17) -0.019(12) 0.025(15) -0.011(13)
C126 0.089(18) 0.020(9) 0.063(16) -0.006(9) -0.011(13) -0.002(10)
C131 0.027(9) 0.017(7) 0.025(9) -0.011(6) -0.003(7) -0.003(6)
C132 0.015(8) 0.024(8) 0.052(12) -0.002(7) -0.001(8) -0.008(6)
C133 0.044(11) 0.021(8) 0.041(11) 0.001(7) 0.013(9) -0.006(7)
C134 0.028(10) 0.026(8) 0.059(13) 0.002(8) -0.022(9) -0.002(7)
C135 0.026(10) 0.033(9) 0.054(13) -0.020(9) -0.006(9) 0.010(8)
C136 0.083(18) 0.024(9) 0.076(18) 0.011(10) 0.000(13) 0.000(10)
C211 0.022(9) 0.031(8) 0.049(12) -0.013(8) -0.013(8) -0.009(7)
C212 0.14(3) 0.025(10) 0.12(3) 0.001(12) -0.06(2) 0.017(13)
C213 0.13(3) 0.044(13) 0.11(3) -0.031(15) -0.02(2) -0.021(15)
C214 0.08(2) 0.088(19) 0.08(2) -0.050(17) -0.034(17) 0.010(16)
C215 0.048(14) 0.087(17) 0.059(16) -0.032(13) -0.004(12) -0.002(13)
C216 0.034(11) 0.056(12) 0.040(12) -0.017(9) 0.003(9) -0.011(9)
C221 0.055(12) 0.024(8) 0.015(8) -0.003(6) -0.007(8) -0.004(8)
C222 0.049(12) 0.029(8) 0.023(10) -0.001(7) 0.003(8) 0.000(8)
C223 0.056(13) 0.033(9) 0.030(11) -0.001(8) 0.009(9) -0.009(9)
C224 0.051(13) 0.043(10) 0.028(11) -0.004(8) 0.003(9) -0.023(9)
C225 0.043(12) 0.057(12) 0.035(12) -0.012(9) 0.005(9) -0.006(10)
C226 0.041(11) 0.044(10) 0.020(9) 0.002(8) -0.001(8) -0.014(9)
C231 0.018(8) 0.021(7) 0.041(11) -0.003(7) -0.007(7) -0.012(6)
C232 0.051(12) 0.026(8) 0.020(9) 0.003(7) -0.003(8) 0.004(8)
C233 0.035(11) 0.030(9) 0.058(14) 0.015(9) -0.004(10) 0.000(8)
C234 0.025(9) 0.026(8) 0.059(13) 0.011(8) 0.006(9) 0.008(7)
C235 0.073(15) 0.023(8) 0.039(12) 0.004(8) 0.008(11) 0.003(9)
C236 0.046(13) 0.048(11) 0.069(16) 0.008(11) -0.004(11) 0.010(10)
C311 0.029(6) 0.049(7) 0.140(13) -0.011(8) -0.007(8) -0.014(6)
C312 0.029(6) 0.049(7) 0.140(13) -0.011(8) -0.007(8) -0.014(6)
C313 0.029(6) 0.049(7) 0.140(13) -0.011(8) -0.007(8) -0.014(6)
C314 0.10(2) 0.033(12) 0.12(2) 0.017(13) -0.05(2) -0.014(13)
C315 0.057(15) 0.031(10) 0.10(2) 0.018(11) -0.041(15) -0.015(10)
C316 0.038(12) 0.038(10) 0.069(16) -0.001(10) -0.010(11) 0.002(9)
C321 0.045(11) 0.019(7) 0.023(9) -0.001(6) -0.003(8) -0.007(7)
C322 0.077(16) 0.025(9) 0.052(14) 0.004(9) -0.020(12) -0.014(9)
C323 0.092(19) 0.088(17) 0.020(11) 0.004(11) -0.015(12) -0.033(15)
C324 0.12(2) 0.071(16) 0.040(14) 0.034(12) -0.023(14) -0.025(15)
C325 0.078(17) 0.030(10) 0.068(17) 0.028(10) -0.002(13) -0.022(10)
C326 0.055(13) 0.031(9) 0.044(12) 0.006(8) -0.004(10) 0.003(9)
C331 0.041(10) 0.011(7) 0.033(10) -0.006(6) 0.004(8) -0.004(6)
C332 0.025(9) 0.012(6) 0.032(10) -0.002(6) 0.002(7) -0.008(6)
C333 0.037(10) 0.016(7) 0.037(10) -0.010(7) -0.003(8) -0.009(7)
C334 0.025(9) 0.024(8) 0.046(12) -0.009(7) -0.015(8) 0.004(7)
C335 0.033(10) 0.034(9) 0.026(10) -0.009(7) -0.012(8) 0.005(8)
C336 0.044(11) 0.021(8) 0.050(13) 0.007(8) 0.002(9) 0.016(8)
C411 0.021(9) 0.033(8) 0.032(10) 0.005(7) -0.015(7) -0.006(7)
C412 0.031(10) 0.026(8) 0.055(13) 0.014(8) -0.016(9) -0.004(7)
C413 0.040(12) 0.049(11) 0.038(12) -0.001(9) -0.006(9) 0.001(9)
C414 0.040(11) 0.043(10) 0.031(11) 0.003(8) -0.002(9) -0.009(9)
C415 0.046(12) 0.032(9) 0.034(11) 0.005(8) -0.004(9) 0.015(8)
C416 0.041(11) 0.028(8) 0.043(12) 0.012(8) -0.023(9) -0.008(8)
C421 0.033(6) 0.025(5) 0.048(7) 0.014(4) -0.022(5) -0.007(4)
C422 0.033(6) 0.025(5) 0.048(7) 0.014(4) -0.022(5) -0.007(4)
C423 0.033(6) 0.025(5) 0.048(7) 0.014(4) -0.022(5) -0.008(4)
C424 0.059(15) 0.028(9) 0.063(16) 0.013(10) -0.034(12) -0.004(9)
C425 0.10(2) 0.030(10) 0.051(14) -0.007(9) -0.045(14) 0.011(11)
C426 0.032(10) 0.040(9) 0.043(12) -0.008(8) -0.025(9) -0.008(8)
C431 0.028(10) 0.034(8) 0.028(10) 0.001(7) -0.014(8) -0.002(7)
C432 0.036(11) 0.023(8) 0.049(12) -0.003(8) -0.011(9) -0.013(7)
C433 0.075(9) 0.033(5) 0.037(7) 0.023(5) -0.024(6) -0.019(5)
C434 0.075(9) 0.033(5) 0.037(7) 0.023(5) -0.024(6) -0.019(5)
C435 0.053(13) 0.033(9) 0.056(14) 0.015(9) -0.020(11) -0.023(9)
C436 0.076(9) 0.034(5) 0.037(7) 0.023(5) -0.024(6) -0.019(6)
B1 0.09(3) 0.21(5) 0.06(3) 0.02(3) -0.03(2) -0.09(3)
B2 0.043(14) 0.031(11) 0.059(17) 0.020(10) -0.001(12) 0.000(10)
B3 0.061(19) 0.033(12) 0.09(3) -0.008(13) 0.008(17) -0.018(12)
F11 0.23(3) 0.19(2) 0.15(2) 0.099(19) -0.09(2) -0.071(19)
F12 0.23(3) 0.150(18) 0.070(15) 0.010(12) -0.011(15) -0.025(17)
F13 0.16(2) 0.61(6) 0.21(3) 0.27(4) -0.12(2) -0.22(3)
F14 0.113(19) 0.25(3) 0.17(3) -0.02(2) 0.017(17) 0.056(19)
F21 0.087(11) 0.101(11) 0.077(11) 0.003(9) -0.005(9) -0.028(9)
F22 0.126(13) 0.052(7) 0.071(10) 0.021(7) -0.013(9) 0.020(8)
F23 0.090(10) 0.052(7) 0.059(9) 0.002(6) -0.005(8) 0.010(7)
F24 0.135(14) 0.049(7) 0.072(11) -0.005(7) 0.018(9) 0.039(8)
F31 0.24(3) 0.117(18) 0.47(6) -0.15(3) -0.04(3) 0.085(19)
F32 0.42(6) 0.44(6) 0.11(3) -0.01(3) 0.12(3) 0.00(5)
F33 0.062(13) 0.23(3) 0.29(4) 0.01(2) -0.023(17) -0.036(15)
F34 0.095(15) 0.159(19) 0.30(3) 0.10(2) -0.074(18) -0.062(14)
N1S 0.077(15) 0.076(13) 0.050(14) -0.005(11) -0.004(12) 0.016(11)
C5 0.077(19) 0.067(16) 0.07(2) -0.002(14) -0.003(16) 0.017(13)
C6 0.14(3) 0.18(4) 0.10(3) 0.06(3) 0.00(2) -0.02(3)

loop_
_atom_type_symbol
_atom_type_description
_atom_type_scat_dispersion_real
_atom_type_scat_dispersion_imag
_atom_type_scat_source
C C 0.0033 0.0016 'International Tables Vol C Tables 4.2.6.8 and 6.1.1.4'
H H 0.0000 0.0000 'International Tables Vol C Tables 4.2.6.8 and 6.1.1.4'
B B 0.0013 0.0007 'International Tables Vol C Tables 4.2.6.8 and 6.1.1.4'
N N 0.0061 0.0033 'International Tables Vol C Tables 4.2.6.8 and 6.1.1.4'
O O 0.0106 0.0060 'International Tables Vol C Tables 4.2.6.8 and 6.1.1.4'
F F 0.0171 0.0103 'International Tables Vol C Tables 4.2.6.8 and 6.1.1.4'
P P 0.1023 0.0942 'International Tables Vol C Tables 4.2.6.8 and 6.1.1.4'
Ag Ag -0.8971 1.1015 'International Tables Vol C Tables 4.2.6.8 and 6.1.1.4'
Au Au -2.0133 8.8022 'International Tables Vol C Tables 4.2.6.8 and 6.1.1.4'

loop_
_geom_angle_atom_site_label_1
_geom_angle_atom_site_label_2
_geom_angle_atom_site_label_3
_geom_angle
_geom_angle_site_symmetry_1
_geom_angle_site_symmetry_3
C1 Au1 P1 177.0(4) . .
C1 Au1 Au4 49.4(4) . .
P1 Au1 Au4 128.05(11) . .
C1 Au1 Au2 48.5(4) . .
P1 Au1 Au2 134.54(11) . .
Au4 Au1 Au2 91.96(2) . .
C1 Au1 Ag2 96.1(4) . .
P1 Au1 Ag2 86.33(11) . .
Au4 Au1 Ag2 145.07(3) . .
Au2 Au1 Ag2 60.29(3) . .
C1 Au2 P2 174.8(4) . .
C1 Au2 Au3 49.0(4) . .
P2 Au2 Au3 133.77(11) . .
C1 Au2 Au1 48.8(3) . .
P2 Au2 Au1 126.04(10) . .
Au3 Au2 Au1 87.32(2) . .
C1 Au2 Ag2 96.3(3) . .
P2 Au2 Ag2 80.27(11) . .
Au3 Au2 Ag2 144.85(4) . .
Au1 Au2 Ag2 60.37(3) . .
C1 Au3 P3 175.9(4) . .
C1 Au3 Au2 49.4(4) . .
P3 Au3 Au2 129.44(10) . .
C1 Au3 Au4 48.5(4) . .
P3 Au3 Au4 129.92(10) . .
Au2 Au3 Au4 91.85(2) . .
C1 Au3 Ag1 97.7(4) . .
P3 Au3 Ag1 83.72(10) . .
Au2 Au3 Ag1 146.69(4) . .
Au4 Au3 Ag1 62.31(3) . .
C1 Au4 P4 173.7(4) . .
C1 Au4 Au1 49.9(3) . .
P4 Au4 Au1 129.51(10) . .
C1 Au4 Au3 48.4(4) . .
P4 Au4 Au3 127.09(12) . .
Au1 Au4 Au3 87.80(2) . .
C1 Au4 Ag1 95.3(3) . .
P4 Au4 Ag1 84.27(10) . .
Au1 Au4 Ag1 144.65(3) . .
Au3 Au4 Ag1 59.49(3) . .
N1 Ag1 N33 148.6(5) 3_675 .
N1 Ag1 N43 94.6(6) 3_675 .
N33 Ag1 N43 97.4(5) . .
N1 Ag1 Au3 101.2(4) 3_675 .
N33 Ag1 Au3 88.2(3) . .
N43 Ag1 Au3 139.3(3) . .
N1 Ag1 Au4 95.4(4) 3_675 .
N33 Ag1 Au4 114.7(3) . .
N43 Ag1 Au4 83.3(3) . .
Au3 Ag1 Au4 58.19(3) . .
N2 Ag2 N13 112.8(6) . .
N2 Ag2 N23 111.0(7) . .
N13 Ag2 N23 110.9(5) . .
N2 Ag2 Au2 114.4(5) . .
N13 Ag2 Au2 119.1(3) . .
N23 Ag2 Au2 85.4(3) . .
N2 Ag2 Au1 88.4(6) . .
N13 Ag2 Au1 86.3(3) . .
N23 Ag2 Au1 144.6(3) . .
Au2 Ag2 Au1 59.34(3) . .
C111 P1 C121 107.6(8) . .
C111 P1 C131 104.9(8) . .
C121 P1 C131 105.0(7) . .
C111 P1 Au1 113.2(5) . .
C121 P1 Au1 110.9(5) . .
C131 P1 Au1 114.7(5) . .
C211 P2 C221 108.1(8) . .
C211 P2 C231 105.4(7) . .
C221 P2 C231 105.0(7) . .
C211 P2 Au2 116.0(6) . .
C221 P2 Au2 109.5(5) . .
C231 P2 Au2 112.3(6) . .
C311 P3 C321 104.6(11) . .
C311 P3 C331 102.5(9) . .
C321 P3 C331 107.0(8) . .
C311 P3 Au3 114.3(9) . .
C321 P3 Au3 112.9(5) . .
C331 P3 Au3 114.6(5) . .
C411 P4 C421 108.5(9) . .
C411 P4 C431 106.6(8) . .
C421 P4 C431 106.8(7) . .
C411 P4 Au4 106.7(5) . .
C421 P4 Au4 113.3(6) . .
C431 P4 Au4 114.6(6) . .
C135 N13 C131 116.5(14) . .
C135 N13 Ag2 116.6(11) . .
C131 N13 Ag2 126.9(10) . .
C231 N23 C235 117.5(14) . .
C231 N23 Ag2 121.9(10) . .
C235 N23 Ag2 120.6(12) . .
C335 N33 C331 116.2(14) . .
C335 N33 Ag1 115.9(11) . .
C331 N33 Ag1 127.2(10) . .
C435 N43 C431 116.2(13) . .
C435 N43 Ag1 115.3(10) . .
C431 N43 Ag1 127.4(9) . .
C2 N1 Ag1 172.7(15) . 3_675
C3 N2 Ag2 152(2) . .
C2 C1 Au3 117.7(9) . .
C2 C1 Au4 107.3(10) . .
Au3 C1 Au4 83.1(5) . .
C2 C1 Au2 111.2(10) . .
Au3 C1 Au2 81.6(5) . .
Au4 C1 Au2 141.5(8) . .
C2 C1 Au1 111.9(9) . .
Au3 C1 Au1 130.4(8) . .
Au4 C1 Au1 80.7(5) . .
Au2 C1 Au1 82.7(5) . .
N1 C2 C1 175.8(15) . .
N2 C3 C4 164(3) . .
C116 C111 C112 116.9(19) . .
C116 C111 P1 123.4(15) . .
C112 C111 P1 119.6(13) . .
C113 C112 C111 122.6(18) . .
C112 C113 C114 121(2) . .
C115 C114 C113 120(2) . .
C114 C115 C116 120.7(18) . .
C111 C116 C115 119(2) . .
C126 C121 C122 117.1(18) . .
C126 C121 P1 125.3(14) . .
C122 C121 P1 117.6(14) . .
C121 C122 C123 120(2) . .
C124 C123 C122 120(2) . .
C123 C124 C125 121(2) . .
C124 C125 C126 120(2) . .
C121 C126 C125 122(2) . .
N13 C131 C132 121.0(14) . .
N13 C131 P1 117.0(11) . .
C132 C131 P1 121.8(12) . .
C131 C132 C133 120.9(14) . .
C134 C133 C132 116.3(15) . .
C134 C133 C136 122.9(16) . .
C132 C133 C136 120.9(16) . .
C135 C134 C133 119.5(16) . .
N13 C135 C134 125.6(16) . .
C216 C211 C212 116.9(18) . .
C216 C211 P2 123.2(13) . .
C212 C211 P2 119.4(18) . .
C213 C212 C211 124(3) . .
C212 C213 C214 119(3) . .
C213 C214 C215 119(2) . .
C216 C215 C214 121(2) . .
C215 C216 C211 120(2) . .
C222 C221 C226 119.4(16) . .
C222 C221 P2 121.3(14) . .
C226 C221 P2 119.3(12) . .
C223 C222 C221 117.8(18) . .
C224 C223 C222 123.5(17) . .
C223 C224 C225 119.1(17) . .
C226 C225 C224 119.7(19) . .
C225 C226 C221 120.6(17) . .
N23 C231 C232 119.9(15) . .
N23 C231 P2 114.2(11) . .
C232 C231 P2 125.9(14) . .
C233 C232 C231 121.3(17) . .
C234 C233 C232 117.6(17) . .
C234 C233 C236 121.4(18) . .
C232 C233 C236 121.0(19) . .
C235 C234 C233 121.4(18) . .
C234 C235 N23 122.3(19) . .
C316 C311 C312 114.1(18) . .
C316 C311 P3 125.0(18) . .
C312 C311 P3 120.8(17) . .
C313 C312 C311 124(2) . .
C314 C313 C312 119(2) . .
C313 C314 C315 120(2) . .
C314 C315 C316 120(2) . .
C311 C316 C315 122(2) . .
C322 C321 C326 117.2(17) . .
C322 C321 P3 124.5(13) . .
C326 C321 P3 118.3(13) . .
C321 C322 C323 121.0(18) . .
C324 C323 C322 120(2) . .
C325 C324 C323 121(2) . .
C324 C325 C326 119.2(18) . .
C325 C326 C321 121.3(18) . .
N33 C331 C332 121.6(15) . .
N33 C331 P3 113.5(12) . .
C332 C331 P3 124.9(13) . .
C333 C332 C331 120.9(16) . .
C334 C333 C332 116.5(16) . .
C334 C333 C336 123.4(15) . .
C332 C333 C336 120.1(16) . .
C335 C334 C333 120.9(15) . .
N33 C335 C334 123.9(16) . .
C412 C411 C416 117.7(17) . .
C412 C411 P4 119.9(13) . .
C416 C411 P4 122.4(13) . .
C413 C412 C411 121.5(17) . .
C412 C413 C414 121.5(18) . .
C415 C414 C413 118.4(19) . .
C416 C415 C414 121.8(17) . .
C415 C416 C411 118.8(15) . .
C422 C421 C426 120.5(16) . .
C422 C421 P4 119.7(16) . .
C426 C421 P4 119.6(14) . .
C421 C422 C423 120(2) . .
C424 C423 C422 120.5(19) . .
C425 C424 C423 119.9(19) . .
C424 C425 C426 122(2) . .
C421 C426 C425 117(2) . .
C432 C431 N43 124.2(15) . .
C432 C431 P4 123.7(12) . .
N43 C431 P4 111.8(10) . .
C431 C432 C433 118.3(15) . .
C434 C433 C432 117.1(16) . .
C434 C433 C436 122.1(15) . .
C432 C433 C436 120.7(15) . .
C433 C434 C435 122.3(16) . .
N43 C435 C434 121.5(15) . .
F13 B1 F11 116(4) . .
F13 B1 F12 111(3) . .
F11 B1 F12 115(5) . .
F13 B1 F14 104(5) . .
F11 B1 F14 103(3) . .
F12 B1 F14 106(3) . .
F24 B2 F22 110(2) . .
F24 B2 F21 110(2) . .
F22 B2 F21 109.7(16) . .
F24 B2 F23 111.1(16) . .
F22 B2 F23 106.7(18) . .
F21 B2 F23 109(2) . .
F31 B3 F34 117(4) . .
F31 B3 F32 107(4) . .
F34 B3 F32 102(3) . .
F31 B3 F33 111(3) . .
F34 B3 F33 107(3) . .
F32 B3 F33 113(4) . .
N1S C5 C6 177(3) . .

loop_
_geom_bond_atom_site_label_1
_geom_bond_atom_site_label_2
_geom_bond_distance
_geom_bond_site_symmetry_2
Au1 C1 2.154(13) .
Au1 P1 2.268(4) .
Au1 Au4 2.7796(8) .
Au1 Au2 2.8414(8) .
Au1 Ag2 2.8713(14) .
Au2 C1 2.145(15) .
Au2 P2 2.263(4) .
Au2 Au3 2.7947(8) .
Au2 Ag2 2.8690(13) .
Au3 C1 2.132(14) .
Au3 P3 2.283(4) .
Au3 Au4 2.8319(8) .
Au3 Ag1 2.8711(13) .
Au4 C1 2.137(14) .
Au4 P4 2.270(4) .
Au4 Ag1 2.9508(12) .
Ag1 N1 2.156(15) 3_675
Ag1 N33 2.215(13) .
Ag1 N43 2.430(12) .
Ag2 N2 2.22(2) .
Ag2 N13 2.272(13) .
Ag2 N23 2.309(13) .
P1 C111 1.78(2) .
P1 C121 1.784(17) .
P1 C131 1.803(15) .
P2 C211 1.785(16) .
P2 C221 1.808(17) .
P2 C231 1.815(17) .
P3 C311 1.78(2) .
P3 C321 1.806(17) .
P3 C331 1.818(17) .
P4 C411 1.774(19) .
P4 C421 1.819(16) .
P4 C431 1.856(17) .
N13 C135 1.34(2) .
N13 C131 1.353(19) .
N23 C231 1.36(2) .
N23 C235 1.37(2) .
N33 C335 1.335(19) .
N33 C331 1.38(2) .
N43 C435 1.34(2) .
N43 C431 1.350(19) .
N1 C2 1.12(2) .
N1 Ag1 2.156(15) 3_675
N2 C3 1.17(3) .
C1 C2 1.43(2) .
C3 C4 1.40(4) .
C111 C116 1.40(2) .
C111 C112 1.40(3) .
C112 C113 1.35(3) .
C113 C114 1.35(3) .
C114 C115 1.35(3) .
C115 C116 1.44(3) .
C121 C126 1.37(2) .
C121 C122 1.38(2) .
C122 C123 1.41(3) .
C123 C124 1.32(3) .
C124 C125 1.34(3) .
C125 C126 1.37(3) .
C131 C132 1.39(2) .
C132 C133 1.40(2) .
C133 C134 1.39(2) .
C133 C136 1.52(2) .
C134 C135 1.34(2) .
C211 C216 1.38(3) .
C211 C212 1.38(3) .
C212 C213 1.37(3) .
C213 C214 1.37(4) .
C214 C215 1.38(3) .
C215 C216 1.37(3) .
C221 C222 1.40(2) .
C221 C226 1.42(2) .
C222 C223 1.39(2) .
C223 C224 1.37(2) .
C224 C225 1.39(3) .
C225 C226 1.39(2) .
C231 C232 1.38(2) .
C232 C233 1.37(2) .
C233 C234 1.36(3) .
C233 C236 1.53(3) .
C234 C235 1.32(2) .
C311 C316 1.37(3) .
C311 C312 1.41(3) .
C312 C313 1.36(3) .
C313 C314 1.34(3) .
C314 C315 1.36(3) .
C315 C316 1.41(3) .
C321 C322 1.36(2) .
C321 C326 1.40(2) .
C322 C323 1.36(3) .
C323 C324 1.34(3) .
C324 C325 1.35(3) .
C325 C326 1.35(3) .
C331 C332 1.39(2) .
C332 C333 1.38(2) .
C333 C334 1.38(2) .
C333 C336 1.48(2) .
C334 C335 1.37(2) .
C411 C412 1.39(2) .
C411 C416 1.42(2) .
C412 C413 1.32(3) .
C413 C414 1.38(2) .
C414 C415 1.36(2) .
C415 C416 1.36(3) .
C421 C422 1.36(3) .
C421 C426 1.37(3) .
C422 C423 1.38(2) .
C423 C424 1.35(3) .
C424 C425 1.33(3) .
C425 C426 1.41(2) .
C431 C432 1.35(2) .
C432 C433 1.41(2) .
C433 C434 1.33(2) .
C433 C436 1.51(2) .
C434 C435 1.37(2) .
B1 F13 1.29(5) .
B1 F11 1.31(5) .
B1 F12 1.35(5) .
B1 F14 1.35(5) .
B2 F24 1.34(2) .
B2 F22 1.37(2) .
B2 F21 1.38(3) .
B2 F23 1.41(3) .
B3 F31 1.16(3) .
B3 F34 1.22(3) .
B3 F32 1.25(4) .
B3 F33 1.34(3) .
N1S C5 1.12(3) .
C5 C6 1.47(4) .
O2W O2W' 1.49(5) .
